data_7017783
loop_
_publ_author_name
'Qin, Chao'
'Song, Xue-Zhi'
'Su, Sheng-Qun'
'Dang, Song'
'Feng, Jing'
'Song, Shu-Yan'
'Hao, Zhao-Min'
'Zhang, Hong-Jie'

_publ_section_title
;
 New class of Preyssler-lanthanide complexes with modified and extended
 structures tuned by the lanthanide contraction effect.
;
_journal_issue 8
_journal_name_full 'Dalton transactions (Cambridge, England : 2003)'
_journal_page_first 2399
_journal_page_last 2407
_journal_paper_doi 10.1039/c1dt11448d
_journal_volume 41
_journal_year 2012
_chemical_formula_sum 'C14 H52 N2 Na11 O140 P5 Sm2 W30'
_chemical_formula_weight 8712.52
_chemical_name_systematic
;
?
;
_space_group_IT_number 2
_symmetry_cell_setting triclinic
_symmetry_space_group_name_Hall '-P 1'
_symmetry_space_group_name_H-M 'P -1'
_atom_sites_solution_hydrogens geom
_atom_sites_solution_primary direct
_atom_sites_solution_secondary difmap
_audit_creation_method SHELXL-97
_cell_angle_alpha 67.2110(10)
_cell_angle_beta 65.1720(10)
_cell_angle_gamma 83.081(2)
_cell_formula_units_Z 1
_cell_length_a 15.6850(14)
_cell_length_b 15.7190(14)
_cell_length_c 17.2013(15)
_cell_measurement_reflns_used 19533
_cell_measurement_temperature 173(2)
_cell_measurement_theta_max 26.05
_cell_measurement_theta_min 2.33
_cell_volume 3544.1(5)
_computing_cell_refinement 'SAINT (Bruker, 1999)'
_computing_data_collection 'SMART (Bruker, 1997)'
_computing_data_reduction SAINT
_computing_molecular_graphics 'SHELXTL-PLUS (Sheldrick, 1990)'
_computing_publication_material SHELXL-97
_computing_structure_refinement 'SHELXL-97 (Sheldrick, 1997)'
_computing_structure_solution 'SHELXS-97 (Sheldrick, 1997)'
_diffrn_ambient_temperature 173(2)
_diffrn_measured_fraction_theta_full 0.986
_diffrn_measured_fraction_theta_max 0.986
_diffrn_measurement_device_type 'Bruker APEX CCD area-detector'
_diffrn_measurement_method '\w scans'
_diffrn_radiation_monochromator graphite
_diffrn_radiation_source 'fine-focus sealed tube'
_diffrn_radiation_type MoK\a
_diffrn_radiation_wavelength 0.71073
_diffrn_reflns_av_R_equivalents 0.0351
_diffrn_reflns_av_sigmaI/netI 0.0774
_diffrn_reflns_limit_h_max 18
_diffrn_reflns_limit_h_min -17
_diffrn_reflns_limit_k_max 10
_diffrn_reflns_limit_k_min -18
_diffrn_reflns_limit_l_max 16
_diffrn_reflns_limit_l_min -20
_diffrn_reflns_number 17849
_diffrn_reflns_theta_full 25.00
_diffrn_reflns_theta_max 25.00
_diffrn_reflns_theta_min 1.41
_exptl_absorpt_coefficient_mu 25.251
_exptl_absorpt_correction_T_max 0.0763
_exptl_absorpt_correction_T_min 0.0614
_exptl_absorpt_correction_type multi-scan
_exptl_absorpt_process_details 'SADABS (Sheldrick, 1996)'
_exptl_crystal_colour green
_exptl_crystal_density_diffrn 4.082
_exptl_crystal_density_method 'not measured'
_exptl_crystal_description block
_exptl_crystal_F_000 3810
_exptl_crystal_size_max 0.25
_exptl_crystal_size_mid 0.23
_exptl_crystal_size_min 0.21
_refine_diff_density_max 3.994
_refine_diff_density_min -4.075
_refine_diff_density_rms 0.692
_refine_ls_extinction_method none
_refine_ls_goodness_of_fit_ref 1.063
_refine_ls_hydrogen_treatment constr
_refine_ls_matrix_type full
_refine_ls_number_parameters 782
_refine_ls_number_reflns 12323
_refine_ls_number_restraints 225
_refine_ls_restrained_S_all 1.055
_refine_ls_R_factor_all 0.1328
_refine_ls_R_factor_gt 0.1155
_refine_ls_shift/su_max 0.000
_refine_ls_shift/su_mean 0.000
_refine_ls_structure_factor_coef Fsqd
_refine_ls_weighting_details 'calc w=1/[\s^2^(Fo^2^)+(0.0000P)^2^+2138.2209P] where P=(Fo^2^+2Fc^2^)/3'
_refine_ls_weighting_scheme calc
_refine_ls_wR_factor_gt 0.2695
_refine_ls_wR_factor_ref 0.2792
_reflns_number_gt 9980
_reflns_number_total 12323
_reflns_threshold_expression >2sigma(I)
_cod_data_source_file c1dt11448d.txt
_cod_data_source_block q3
_cod_depositor_comments
;
The following automatic conversions were performed:

'_symmetry_cell_setting' value 'Triclinic' changed to 'triclinic'
according to /home/saulius/struct/CIF-dictionaries/cif_core.dic
dictionary named 'cif_core.dic' version 2.4.1 from 2010-06-29.

Automatic conversion script
Id: cif_fix_values 1715 2011-07-08 13:25:40Z adriana 
;
_cod_original_sg_symbol_H-M P-1
_cod_database_code 7017783

loop_
_symmetry_equiv_pos_as_xyz
'x, y, z'
'-x, -y, -z'

loop_
_atom_site_label
_atom_site_type_symbol
_atom_site_fract_x
_atom_site_fract_y
_atom_site_fract_z
_atom_site_U_iso_or_equiv
_atom_site_adp_type
_atom_site_occupancy
_atom_site_symmetry_multiplicity
_atom_site_calc_flag
_atom_site_refinement_flags
_atom_site_disorder_assembly
_atom_site_disorder_group
Sm1 Sm 0.01884(16) 0.46047(17) 0.33546(15) 0.0212(5) Uani 1 1 d . . .
W1 W 0.22587(13) 0.29756(12) 0.38566(12) 0.0198(4) Uani 1 1 d . . .
W2 W 0.10204(12) 0.17166(14) 0.64452(13) 0.0226(4) Uani 1 1 d . . .
W3 W 0.42230(14) 0.29770(14) 0.16383(12) 0.0268(5) Uani 1 1 d . . .
W4 W 0.61974(14) 0.15414(16) 0.06980(13) 0.0305(5) Uani 1 1 d . . .
W5 W 0.23405(15) -0.26688(15) 0.90538(13) 0.0316(5) Uani 1 1 d . . .
W6 W 0.11038(13) -0.04716(14) 0.83769(12) 0.0255(4) Uani 1 1 d . . .
W7 W 0.43488(16) -0.40258(14) 0.80231(16) 0.0332(5) Uani 1 1 d . . .
W8 W 0.36527(17) 0.41128(15) 0.4152(2) 0.0404(6) Uani 1 1 d . . .
W9 W 0.75100(14) -0.06281(19) 0.12656(16) 0.0400(6) Uani 1 1 d U . .
W10 W 0.25075(15) 0.27801(17) 0.67280(18) 0.0373(6) Uani 1 1 d . . .
W11 W 0.3993(2) 0.0418(3) 0.2710(2) 0.0149(7) Uani 0.50 1 d P . 1
W13 W 0.2066(2) 0.0403(2) 0.4920(2) 0.0138(7) Uani 0.50 1 d P . 1
W16 W 0.5260(3) -0.1750(2) 0.3307(2) 0.0162(7) Uani 0.50 1 d P . 1
W19 W 0.2129(2) -0.1740(2) 0.6854(2) 0.0148(7) Uani 0.50 1 d P . 1
W20 W 0.4118(2) -0.3083(2) 0.5847(2) 0.0142(7) Uani 0.50 1 d P . 1
P1 P 0.3041(14) 0.0713(14) 0.6555(13) 0.009(4) Uani 0.25 1 d PU . 1
P2 P 0.5569(13) 0.1660(13) 0.2789(12) 0.005(3) Uani 0.25 1 d PU . 1
P3 P 0.3387(15) 0.1735(15) 0.5180(14) 0.014(4) Uani 0.25 1 d PU . 1
P4 P 0.4346(18) 0.2167(18) 0.3712(17) 0.027(5) Uani 0.25 1 d PU . 1
P5 P 0.3423(19) -0.0673(19) 0.7407(18) 0.030(5) Uani 0.25 1 d PU . 1
O68 O 0.310(4) -0.240(4) 0.625(5) 0.012(5) Uiso 0.50 1 d PU . 1
O74 O 0.459(4) -0.231(4) 0.455(4) 0.010(6) Uiso 0.50 1 d PU . 1
O72 O 0.450(4) -0.072(3) 0.316(4) 0.008(5) Uiso 0.50 1 d PU . 1
O55 O 0.306(4) 0.033(5) 0.382(5) 0.023(14) Uiso 0.50 1 d P . 1
O66 O 0.221(4) -0.076(4) 0.576(4) 0.012(4) Uiso 0.50 1 d PU . 1
O49 O 0.351(5) -0.383(4) 0.576(4) 0.026(14) Uiso 0.50 1 d P . 1
O53 O 0.124(4) -0.232(4) 0.696(4) 0.017(8) Uiso 0.50 1 d PU . 1
O51 O 0.117(5) 0.013(5) 0.475(5) 0.030(15) Uiso 0.50 1 d P . 1
O54 O 0.340(5) 0.004(5) 0.227(5) 0.033(16) Uiso 0.50 1 d P . 1
O47 O 0.477(4) -0.245(4) 0.302(4) 0.013(11) Uiso 0.50 1 d P A 1
O60 O 0.492(4) -0.211(4) 0.589(3) 0.011(11) Uiso 0.50 1 d P . 1
O62 O 0.320(4) -0.089(4) 0.670(3) 0.011(5) Uiso 0.50 1 d PU . 1
O57 O 0.322(4) 0.091(4) 0.503(3) 0.010(5) Uiso 0.50 1 d PU . 1
O63 O 0.489(4) 0.082(4) 0.325(3) 0.010(5) Uiso 0.50 1 d PU . 1
O67 O 0.595(4) -0.101(4) 0.372(4) 0.013(11) Uiso 0.50 1 d P . 1
W12 W 0.4975(3) -0.2664(3) 0.4523(2) 0.0152(7) Uani 0.50 1 d P . -1
W14 W 0.3006(2) -0.2605(3) 0.6686(3) 0.0173(8) Uani 0.50 1 d PD . -1
W15 W 0.4987(2) -0.0565(2) 0.2524(2) 0.0161(7) Uani 0.50 1 d P . -1
W17 W 0.3008(2) 0.0832(3) 0.3454(2) 0.0156(7) Uani 0.50 1 d P . -1
W18 W 0.1795(2) -0.0419(3) 0.6008(2) 0.0162(7) Uani 0.50 1 d P . -1
P6 P 0.3041(14) 0.0713(14) 0.6555(13) 0.009(4) Uani 0.25 1 d P . -1
P7 P 0.5569(13) 0.1660(13) 0.2789(12) 0.005(3) Uani 0.25 1 d P . -1
P8 P 0.3387(15) 0.1735(15) 0.5180(14) 0.014(4) Uani 0.25 1 d P . -1
P9 P 0.4346(18) 0.2167(18) 0.3712(17) 0.027(5) Uani 0.25 1 d P . -1
P10 P 0.3423(19) -0.0673(19) 0.7407(18) 0.030(5) Uani 0.25 1 d P . -1
O45 O 0.446(4) -0.342(4) 0.433(4) 0.018(12) Uiso 0.50 1 d P . -1
O46 O 0.230(4) -0.336(3) 0.676(4) 0.028(15) Uiso 0.50 1 d PD . -1
O48 O 0.446(4) -0.108(4) 0.210(4) 0.014(12) Uiso 0.50 1 d P . -1
O50 O 0.217(5) 0.058(5) 0.319(4) 0.028(15) Uiso 0.50 1 d P . -1
O52 O 0.082(4) -0.085(4) 0.601(4) 0.014(6) Uiso 0.50 1 d PU . -1
O56 O 0.249(4) -0.156(4) 0.621(4) 0.010(4) Uiso 0.50 1 d PU . -1
O58 O 0.601(4) 0.172(4) 0.341(4) 0.014(7) Uiso 0.50 1 d PU . -1
O59 O 0.429(4) 0.171(4) 0.529(3) 0.010(6) Uiso 0.50 1 d PU . -1
O64 O 0.246(4) 0.005(4) 0.478(4) 0.010(4) Uiso 0.50 1 d PU . -1
O65 O 0.391(4) -0.254(4) 0.552(4) 0.011(5) Uiso 0.50 1 d PU . -1
O69 O 0.435(4) -0.008(4) 0.693(4) 0.021(13) Uiso 0.50 1 d P . -1
O70 O 0.397(4) -0.003(5) 0.308(5) 0.020(15) Uiso 0.50 1 d P . -1
O71 O 0.396(4) 0.120(4) 0.390(3) 0.011(11) Uiso 0.50 1 d P . -1
O73 O 0.480(6) -0.157(5) 0.360(5) 0.028(16) Uiso 0.50 1 d P . -1
O61 O 0.300(4) 0.015(4) 0.602(3) 0.010(5) Uiso 0.50 1 d PU . -1
Na21 Na 0.437(2) -0.047(2) 0.4857(19) 0.042(7) Uani 0.50 1 d PU . .
O211 O 0.437(2) -0.047(2) 0.4857(19) 0.042(7) Uani 0.50 1 d PU . .
O1 O 0.1324(19) 0.3371(19) 0.3581(18) 0.013(6) Uiso 1 1 d . . .
O2 O 0.145(2) -0.346(2) 0.985(2) 0.022(7) Uiso 1 1 d . . .
O3 O 0.394(2) -0.513(2) 0.856(2) 0.021(7) Uiso 1 1 d . . .
O4 O 0.5038(18) -0.4048(17) 0.8699(17) 0.009(5) Uiso 1 1 d . . .
O5 O 0.3309(19) -0.3478(19) 0.8788(18) 0.013(6) Uiso 1 1 d . . .
O6 O 0.278(2) -0.243(2) 0.984(2) 0.028(7) Uiso 1 1 d . . .
O7 O 0.256(2) 0.167(2) 0.6191(19) 0.017(6) Uiso 1 1 d . . .
O8 O 0.153(2) 0.257(2) 0.518(2) 0.026(7) Uiso 1 1 d . . .
O9 O 0.222(2) 0.177(2) 0.398(2) 0.029(8) Uiso 1 1 d . . .
O10 O 0.3709(19) 0.5205(19) 0.4042(18) 0.013(6) Uiso 1 1 d . . .
O11 O 0.467(2) 0.364(2) 0.452(2) 0.019(6) Uiso 1 1 d . . .
O12 O 0.377(2) 0.266(2) 0.6489(19) 0.018(6) Uiso 1 1 d . . .
O13 O 0.617(2) 0.164(2) -0.032(2) 0.025(7) Uiso 1 1 d . . .
O15 O 0.262(2) 0.409(2) 0.385(2) 0.026(7) Uiso 1 1 d . . .
O16 O 0.125(2) 0.263(2) 0.685(2) 0.024(7) Uiso 1 1 d . . .
O17 O 0.136(3) -0.086(3) 0.744(2) 0.035(8) Uiso 1 1 d . . .
O18 O 0.128(2) 0.078(2) 0.596(2) 0.023(7) Uiso 1 1 d . . .
O19 O 0.229(2) -0.256(2) 0.794(2) 0.020(6) Uiso 1 1 d . . .
O21 O 0.526(2) 0.067(2) 0.157(2) 0.025(7) Uiso 1 1 d . . .
O22 O 0.623(2) -0.104(2) 0.201(2) 0.029(8) Uiso 1 1 d . . .
O23 O 0.777(2) -0.173(2) 0.209(2) 0.029(7) Uiso 1 1 d . . .
O24 O 0.872(2) -0.012(2) 0.087(2) 0.027(7) Uiso 1 1 d . . .
O25 O 0.372(2) 0.335(2) 0.086(2) 0.022(7) Uiso 1 1 d . . .
O26 O 0.357(3) -0.160(3) 0.810(2) 0.037(9) Uiso 1 1 d . . .
O27 O 0.227(3) 0.363(3) 0.717(3) 0.038(9) Uiso 1 1 d . . .
O28 O 0.498(2) 0.260(2) 0.261(2) 0.027(7) Uiso 1 1 d . . .
O29 O 0.326(2) 0.320(2) 0.261(2) 0.023(7) Uiso 1 1 d . . .
O30 O 0.379(2) -0.363(2) 0.717(2) 0.024(7) Uiso 1 1 d . . .
O32 O 0.285(2) 0.364(2) 0.542(2) 0.028(7) Uiso 1 1 d . . .
O33 O 0.532(2) 0.248(2) 0.095(2) 0.033(8) Uiso 1 1 d . . .
O34 O 0.705(2) 0.051(2) 0.077(2) 0.033(8) Uiso 1 1 d . . .
O35 O 0.161(2) -0.161(2) 0.8974(19) 0.018(6) Uiso 1 1 d . . .
O36 O 0.370(2) 0.171(2) 0.233(2) 0.027(7) Uiso 1 1 d . . .
O37 O 0.549(3) -0.426(3) 0.702(3) 0.039(9) Uiso 1 1 d . . .
O39 O 0.260(2) 0.003(2) 0.768(2) 0.030(8) Uiso 1 1 d . . .
O40 O 0.090(2) 0.076(2) 0.758(2) 0.026(7) Uiso 1 1 d . . .
O41 O -0.016(2) 0.186(2) 0.667(2) 0.025(7) Uiso 1 1 d . . .
O42 O 0.773(3) -0.102(3) 0.042(2) 0.036(8) Uiso 1 1 d . . .
O43 O 0.346(2) 0.265(2) 0.427(2) 0.032(8) Uiso 1 1 d . . .
O44 O -0.005(2) -0.084(2) 0.903(2) 0.024(7) Uiso 1 1 d . . .
O31 O 0.223(3) 0.639(3) 0.335(3) 0.041(9) Uani 1 1 d . . .
O38 O 0.104(2) 0.544(2) 0.376(2) 0.031(8) Uani 1 1 d U . .
O14 O 0.069(3) 0.435(3) 0.196(3) 0.047(10) Uani 1 1 d . . .
O20 O 0.183(3) 0.424(2) 0.065(2) 0.034(8) Uani 1 1 d U . .
O1W O -0.016(3) 0.371(3) 0.504(3) 0.040(9) Uani 1 1 d U . .
O2W O -0.065(3) 0.307(2) 0.394(3) 0.035(8) Uani 1 1 d . . .
O3W O -0.122(3) 0.480(3) 0.301(3) 0.039(9) Uani 1 1 d . . .
O4W O -0.112(3) 0.525(2) 0.449(2) 0.035(8) Uani 1 1 d U . .
O5W O 0.012(3) 0.624(3) 0.242(2) 0.042(9) Uani 1 1 d . . .
N1 N 0.1838(18) 0.5226(19) 0.2173(18) 0.019(6) Uani 1 1 d GU . .
C2 C 0.2210(19) 0.501(2) 0.1419(19) 0.027(7) Uani 1 1 d GU . .
C3 C 0.312(2) 0.524(2) 0.084(2) 0.031(7) Uani 1 1 d GU . .
H3 H 0.3381 0.5080 0.0303 0.037 Uiso 1 1 calc R . .
C4 C 0.365(2) 0.569(2) 0.101(2) 0.037(8) Uani 1 1 d GU . .
H4 H 0.4294 0.5851 0.0594 0.044 Uiso 1 1 calc R . .
C5 C 0.328(2) 0.591(3) 0.176(2) 0.037(8) Uani 1 1 d GU . .
H5 H 0.3659 0.6228 0.1881 0.045 Uiso 1 1 calc R . .
C6 C 0.237(2) 0.568(2) 0.234(2) 0.035(8) Uani 1 1 d GU . .
C1 C 0.191(3) 0.585(3) 0.320(3) 0.023(10) Uani 1 1 d U . .
C7 C 0.154(3) 0.444(3) 0.132(3) 0.022(9) Uani 1 1 d U . .
Na1 Na 0.2444(14) -0.3570(15) 0.4836(14) 0.035(5) Uani 1 1 d U . .
Na2 Na 0.3069(14) 0.3416(14) -0.0135(13) 0.033(5) Uani 1 1 d U . .
Na3 Na 0.528(3) -0.476(3) 0.456(3) 0.048(11) Uani 0.50 1 d PU . .
Na4 Na 0.303(3) 0.804(3) 0.220(3) 0.043(10) Uani 0.50 1 d PU . .
Na5 Na -0.025(3) -0.425(3) 1.094(3) 0.048(11) Uani 0.50 1 d PU . .
Na6 Na 0.121(3) -0.061(3) 0.331(3) 0.048(11) Uani 0.50 1 d PU . .
Na7 Na 0.151(4) -0.241(4) 1.153(4) 0.066(15) Uani 0.50 1 d PU . .
Na8 Na -0.126(5) -0.206(5) 0.976(5) 0.077(17) Uani 0.50 1 d PU . .
O6W O 0.456(4) 0.272(4) -0.087(4) 0.018(12) Uiso 0.50 1 d P . .
O7W O 0.564(5) -0.391(5) 0.264(5) 0.031(15) Uiso 0.50 1 d P . .
O8W O 0.235(4) 0.191(4) 0.095(4) 0.024(14) Uiso 0.50 1 d P . .
O9W O -0.015(5) 0.143(4) 0.499(4) 0.026(14) Uiso 0.50 1 d P . .
O10W O 0.972(5) 0.137(5) -0.088(5) 0.037(17) Uiso 0.50 1 d P . .
O11W O 0.177(8) -0.458(7) 0.837(5) 0.09(4) Uiso 0.50 1 d PD . .
O12W O -0.042(6) -0.310(6) 0.917(6) 0.06(2) Uiso 0.50 1 d P . .
O13W O 0.272(7) -0.181(7) 0.442(7) 0.06(3) Uiso 0.50 1 d P . .
O14W O 0.184(6) -0.052(6) 0.157(6) 0.05(2) Uiso 0.50 1 d P . .
O15W O 0.230(7) 0.338(7) -0.108(6) 0.06(2) Uiso 0.50 1 d P . .
O16W O -0.053(6) -0.258(6) 1.068(6) 0.05(2) Uiso 0.50 1 d P . .

loop_
_atom_site_aniso_label
_atom_site_aniso_U_11
_atom_site_aniso_U_22
_atom_site_aniso_U_33
_atom_site_aniso_U_23
_atom_site_aniso_U_13
_atom_site_aniso_U_12
Sm1 0.0174(11) 0.0244(12) 0.0189(11) -0.0048(9) -0.0090(9) 0.0065(9)
W1 0.0186(9) 0.0190(9) 0.0227(9) -0.0059(7) -0.0123(7) 0.0058(7)
W2 0.0124(9) 0.0301(10) 0.0254(9) -0.0153(8) -0.0048(7) 0.0068(7)
W3 0.0313(11) 0.0297(11) 0.0151(9) 0.0025(8) -0.0131(8) -0.0081(9)
W4 0.0221(10) 0.0536(14) 0.0139(9) -0.0150(9) -0.0003(7) -0.0098(9)
W5 0.0382(12) 0.0320(11) 0.0184(9) 0.0052(8) -0.0145(9) -0.0159(9)
W6 0.0198(9) 0.0368(11) 0.0115(8) -0.0071(8) 0.0011(7) -0.0044(8)
W7 0.0453(13) 0.0168(10) 0.0453(12) -0.0008(9) -0.0347(11) -0.0017(9)
W8 0.0412(13) 0.0251(11) 0.0841(18) -0.0295(12) -0.0484(13) 0.0190(10)
W9 0.0178(10) 0.0738(17) 0.0428(13) -0.0487(13) -0.0008(9) 0.0020(10)
W10 0.0229(11) 0.0512(14) 0.0636(15) -0.0483(13) -0.0218(10) 0.0212(10)
W11 0.0178(18) 0.0149(18) 0.0112(16) -0.0030(15) -0.0078(14) 0.0045(14)
W13 0.0126(16) 0.0144(17) 0.0150(16) -0.0059(14) -0.0069(13) 0.0045(14)
W16 0.0173(18) 0.0193(18) 0.0141(16) -0.0079(14) -0.0078(14) 0.0045(15)
W19 0.0103(15) 0.0186(17) 0.0122(17) -0.0043(13) -0.0030(13) 0.0007(13)
W20 0.0132(16) 0.0141(17) 0.0148(16) -0.0049(13) -0.0068(13) 0.0047(13)
P1 0.009(4) 0.009(4) 0.009(4) -0.0034(17) -0.0034(18) 0.0005(10)
P2 0.005(4) 0.005(4) 0.005(4) -0.0019(16) -0.0021(17) 0.0002(10)
P3 0.014(4) 0.014(4) 0.014(4) -0.0051(18) -0.0060(19) 0.0009(10)
P4 0.027(5) 0.027(5) 0.027(5) -0.010(2) -0.011(2) 0.0015(10)
P5 0.030(6) 0.030(6) 0.030(6) -0.011(2) -0.012(2) 0.0014(11)
W12 0.0150(17) 0.0151(17) 0.0164(17) -0.0076(14) -0.0064(14) 0.0035(15)
W14 0.0182(18) 0.0208(19) 0.0098(16) -0.0049(15) -0.0031(14) -0.0006(14)
W15 0.0156(17) 0.0200(18) 0.0115(16) -0.0072(14) -0.0036(14) 0.0026(14)
W17 0.0152(17) 0.0191(19) 0.0114(16) -0.0040(15) -0.0069(13) 0.0049(14)
W18 0.0106(16) 0.0223(18) 0.0136(16) -0.0065(14) -0.0036(13) 0.0024(14)
P6 0.009(4) 0.009(4) 0.009(4) -0.0034(17) -0.0034(18) 0.0005(10)
P7 0.005(4) 0.005(4) 0.005(4) -0.0019(16) -0.0021(17) 0.0002(10)
P8 0.014(4) 0.014(4) 0.014(4) -0.0051(18) -0.0060(19) 0.0009(10)
P9 0.027(5) 0.027(5) 0.027(5) -0.010(2) -0.011(2) 0.0015(10)
P10 0.030(6) 0.030(6) 0.030(6) -0.011(2) -0.012(2) 0.0014(11)
Na21 0.039(9) 0.042(9) 0.038(8) -0.015(6) -0.011(6) 0.009(6)
O211 0.039(9) 0.042(9) 0.038(8) -0.015(6) -0.011(6) 0.009(6)
O31 0.04(2) 0.05(2) 0.05(2) -0.026(19) -0.021(19) -0.008(18)
O38 0.027(11) 0.035(11) 0.024(10) -0.005(8) -0.010(8) 0.003(8)
O14 0.04(2) 0.06(3) 0.03(2) -0.02(2) -0.009(18) 0.00(2)
O20 0.039(12) 0.035(12) 0.030(11) -0.014(8) -0.013(8) 0.000(8)
O1W 0.041(12) 0.037(12) 0.037(12) -0.018(9) -0.010(8) 0.008(9)
O2W 0.05(2) 0.018(17) 0.04(2) -0.008(16) -0.028(18) 0.011(16)
O3W 0.06(3) 0.03(2) 0.04(2) -0.016(17) -0.04(2) 0.026(19)
O4W 0.034(11) 0.032(12) 0.035(11) -0.005(8) -0.017(9) 0.006(8)
O5W 0.05(2) 0.03(2) 0.03(2) 0.002(16) -0.011(18) -0.006(18)
N1 0.023(9) 0.015(10) 0.016(9) -0.002(8) -0.011(7) 0.006(7)
C2 0.028(10) 0.027(12) 0.023(10) -0.010(8) -0.008(8) 0.006(8)
C3 0.027(10) 0.032(12) 0.028(10) -0.008(9) -0.010(7) 0.007(8)
C4 0.033(11) 0.036(13) 0.034(11) -0.007(9) -0.013(7) 0.001(8)
C5 0.033(10) 0.040(13) 0.038(11) -0.011(9) -0.016(8) 0.000(8)
C6 0.034(10) 0.040(13) 0.035(11) -0.015(9) -0.017(7) 0.001(8)
C1 0.023(13) 0.026(13) 0.019(12) -0.008(9) -0.010(9) 0.007(9)
C7 0.025(13) 0.026(13) 0.018(12) -0.008(9) -0.013(9) 0.004(9)
Na1 0.029(8) 0.047(9) 0.034(8) -0.023(7) -0.013(6) 0.009(7)
Na2 0.036(8) 0.038(8) 0.029(8) -0.011(6) -0.015(6) -0.005(7)
Na3 0.051(14) 0.051(14) 0.051(14) -0.020(9) -0.028(10) 0.006(9)
Na4 0.046(13) 0.037(13) 0.034(13) -0.014(9) -0.006(9) 0.004(9)
Na5 0.045(14) 0.050(14) 0.046(14) -0.011(9) -0.023(10) 0.001(9)
Na6 0.051(14) 0.051(14) 0.049(14) -0.015(9) -0.028(10) -0.006(9)
Na7 0.066(17) 0.064(17) 0.067(17) -0.027(11) -0.023(10) 0.001(10)
Na8 0.075(19) 0.078(19) 0.078(19) -0.032(11) -0.030(11) 0.002(10)

loop_
_atom_type_symbol
_atom_type_description
_atom_type_scat_dispersion_real
_atom_type_scat_dispersion_imag
_atom_type_scat_source
C C 0.0033 0.0016 'International Tables Vol C Tables 4.2.6.8 and 6.1.1.4'
H H 0.0000 0.0000 'International Tables Vol C Tables 4.2.6.8 and 6.1.1.4'
N N 0.0061 0.0033 'International Tables Vol C Tables 4.2.6.8 and 6.1.1.4'
O O 0.0106 0.0060 'International Tables Vol C Tables 4.2.6.8 and 6.1.1.4'
P P 0.1023 0.0942 'International Tables Vol C Tables 4.2.6.8 and 6.1.1.4'
W W -0.8490 6.8722 'International Tables Vol C Tables 4.2.6.8 and 6.1.1.4'
Sm Sm -0.1638 3.4418 'International Tables Vol C Tables 4.2.6.8 and 6.1.1.4'
Na Na 0.0362 0.0249 'International Tables Vol C Tables 4.2.6.8 and 6.1.1.4'

loop_
_geom_angle_atom_site_label_1
_geom_angle_atom_site_label_2
_geom_angle_atom_site_label_3
_geom_angle
_geom_angle_site_symmetry_1
_geom_angle_site_symmetry_3
O14 Sm1 O38 127.9(13) . .
O14 Sm1 O5W 85.7(14) . .
O38 Sm1 O5W 76.0(12) . .
O14 Sm1 O3W 74.7(13) . .
O38 Sm1 O3W 137.6(11) . .
O5W Sm1 O3W 70.3(13) . .
O14 Sm1 O1 80.0(12) . .
O38 Sm1 O1 85.5(10) . .
O5W Sm1 O1 142.0(11) . .
O3W Sm1 O1 136.7(10) . .
O14 Sm1 O2W 79.4(13) . .
O38 Sm1 O2W 141.3(11) . .
O5W Sm1 O2W 139.4(12) . .
O3W Sm1 O2W 69.4(12) . .
O1 Sm1 O2W 71.9(10) . .
O14 Sm1 O1W 140.0(13) . .
O38 Sm1 O1W 73.9(12) . .
O5W Sm1 O1W 134.2(12) . .
O3W Sm1 O1W 113.3(13) . .
O1 Sm1 O1W 67.9(10) . .
O2W Sm1 O1W 68.6(12) . .
O14 Sm1 N1 64.3(11) . .
O38 Sm1 N1 63.7(10) . .
O5W Sm1 N1 71.5(11) . .
O3W Sm1 N1 124.9(11) . .
O1 Sm1 N1 70.6(9) . .
O2W Sm1 N1 131.2(10) . .
O1W Sm1 N1 121.7(11) . .
O14 Sm1 O4W 145.0(13) . .
O38 Sm1 O4W 75.6(11) . .
O5W Sm1 O4W 74.9(12) . .
O3W Sm1 O4W 71.4(12) . .
O1 Sm1 O4W 132.2(10) . .
O2W Sm1 O4W 96.5(12) . .
O1W Sm1 O4W 64.8(11) . .
N1 Sm1 O4W 131.9(10) . .
O14 Sm1 Na1 113.3(10) . 2_556
O38 Sm1 Na1 118.7(8) . 2_556
O5W Sm1 Na1 108.9(10) . 2_556
O3W Sm1 Na1 53.5(9) . 2_556
O1 Sm1 Na1 109.1(7) . 2_556
O2W Sm1 Na1 47.0(9) . 2_556
O1W Sm1 Na1 59.8(9) . 2_556
N1 Sm1 Na1 177.6(7) . 2_556
O4W Sm1 Na1 50.1(9) . 2_556
O14 Sm1 Na5 43.1(12) . 1_564
O38 Sm1 Na5 122.4(10) . 1_564
O5W Sm1 Na5 50.2(12) . 1_564
O3W Sm1 Na5 45.8(11) . 1_564
O1 Sm1 Na5 122.9(9) . 1_564
O2W Sm1 Na5 96.3(11) . 1_564
O1W Sm1 Na5 158.9(11) . 1_564
N1 Sm1 Na5 79.2(9) . 1_564
O4W Sm1 Na5 104.1(10) . 1_564
Na1 Sm1 Na5 99.1(7) 2_556 1_564
O1 W1 O9 100.8(14) . .
O1 W1 O15 98.0(13) . .
O9 W1 O15 161.2(14) . .
O1 W1 O8 94.8(13) . .
O9 W1 O8 87.6(14) . .
O15 W1 O8 89.7(13) . .
O1 W1 O29 100.1(12) . .
O9 W1 O29 86.5(14) . .
O15 W1 O29 91.3(13) . .
O8 W1 O29 164.8(13) . .
O1 W1 O43 171.0(13) . .
O9 W1 O43 87.7(14) . .
O15 W1 O43 73.5(13) . .
O8 W1 O43 82.7(13) . .
O29 W1 O43 83.1(12) . .
O41 W2 O18 101.4(14) . .
O41 W2 O40 99.1(14) . .
O18 W2 O40 86.1(13) . .
O41 W2 O8 97.8(14) . .
O18 W2 O8 86.2(13) . .
O40 W2 O8 162.5(14) . .
O41 W2 O16 99.9(14) . .
O18 W2 O16 158.6(13) . .
O40 W2 O16 90.7(13) . .
O8 W2 O16 90.9(13) . .
O41 W2 O7 173.6(13) . .
O18 W2 O7 84.9(12) . .
O40 W2 O7 82.1(12) . .
O8 W2 O7 81.6(12) . .
O16 W2 O7 73.7(12) . .
O25 W3 O29 98.9(14) . .
O25 W3 O33 98.7(14) . .
O29 W3 O33 161.2(14) . .
O25 W3 O4 102.1(13) . 2_656
O29 W3 O4 93.1(12) . 2_656
O33 W3 O4 89.6(13) . 2_656
O25 W3 O36 100.6(14) . .
O29 W3 O36 83.7(13) . .
O33 W3 O36 86.7(14) . .
O4 W3 O36 157.3(12) 2_656 .
O25 W3 O28 174.7(13) . .
O29 W3 O28 82.1(12) . .
O33 W3 O28 80.9(13) . .
O4 W3 O28 72.7(11) 2_656 .
O36 W3 O28 84.6(13) . .
O13 W4 O21 103.6(15) . .
O13 W4 O6 96.6(14) . 2_656
O21 W4 O6 159.7(14) . 2_656
O13 W4 O33 98.3(15) . .
O21 W4 O33 88.2(14) . .
O6 W4 O33 89.4(14) 2_656 .
O13 W4 O34 96.3(14) . .
O21 W4 O34 85.8(14) . .
O6 W4 O34 91.6(14) 2_656 .
O33 W4 O34 165.2(14) . .
O13 W4 O26 170.2(14) . 2_656
O21 W4 O26 86.1(14) . 2_656
O6 W4 O26 73.6(13) 2_656 2_656
O33 W4 O26 81.3(14) . 2_656
O34 W4 O26 84.8(14) . 2_656
O2 W5 O5 98.8(13) . .
O2 W5 O35 97.1(13) . .
O5 W5 O35 163.0(12) . .
O2 W5 O19 101.9(14) . .
O5 W5 O19 85.6(12) . .
O35 W5 O19 85.3(12) . .
O2 W5 O6 100.2(14) . .
O5 W5 O6 91.5(13) . .
O35 W5 O6 91.6(13) . .
O19 W5 O6 157.8(14) . .
O2 W5 O26 173.9(14) . .
O5 W5 O26 81.4(12) . .
O35 W5 O26 83.5(13) . .
O19 W5 O26 84.2(13) . .
O6 W5 O26 73.7(13) . .
O44 W6 O17 100.2(15) . .
O44 W6 O35 95.5(13) . .
O17 W6 O35 88.1(14) . .
O44 W6 O40 97.7(14) . .
O17 W6 O40 88.0(14) . .
O35 W6 O40 166.7(13) . .
O44 W6 O24 99.3(14) . 2_656
O17 W6 O24 160.4(15) . 2_656
O35 W6 O24 91.1(13) . 2_656
O40 W6 O24 88.3(13) . 2_656
O44 W6 O39 173.0(13) . .
O17 W6 O39 86.6(14) . .
O35 W6 O39 83.1(12) . .
O40 W6 O39 84.0(13) . .
O24 W6 O39 73.9(13) 2_656 .
O3 W7 O30 98.4(14) . .
O3 W7 O4 98.9(13) . .
O30 W7 O4 162.7(12) . .
O3 W7 O5 99.0(13) . .
O30 W7 O5 87.5(12) . .
O4 W7 O5 89.6(11) . .
O3 W7 O37 94.4(15) . .
O30 W7 O37 86.4(14) . .
O4 W7 O37 92.5(13) . .
O5 W7 O37 166.0(14) . .
O3 W7 O28 173.3(13) . 2_656
O30 W7 O28 88.2(13) . 2_656
O4 W7 O28 74.6(11) . 2_656
O5 W7 O28 82.8(11) . 2_656
O37 W7 O28 84.3(14) . 2_656
O10 W8 O37 96.7(15) . 2_656
O10 W8 O32 96.9(14) . .
O37 W8 O32 165.4(15) 2_656 .
O10 W8 O15 102.3(13) . .
O37 W8 O15 92.3(15) 2_656 .
O32 W8 O15 89.8(14) . .
O10 W8 O11 100.1(13) . .
O37 W8 O11 85.9(14) 2_656 .
O32 W8 O11 86.7(13) . .
O15 W8 O11 157.6(13) . .
O10 W8 O43 174.6(13) . .
O37 W8 O43 84.0(15) 2_656 .
O32 W8 O43 82.9(13) . .
O15 W8 O43 72.3(13) . .
O11 W8 O43 85.2(12) . .
O10 W8 Na3 51.3(12) . 1_565
O37 W8 Na3 92.5(14) 2_656 1_565
O32 W8 Na3 92.1(13) . 1_565
O15 W8 Na3 153.5(12) . 1_565
O11 W8 Na3 48.9(12) . 1_565
O43 W8 Na3 134.1(12) . 1_565
O42 W9 O34 98.2(16) . .
O42 W9 O24 98.9(16) . .
O34 W9 O24 94.0(15) . .
O42 W9 O23 96.4(16) . .
O34 W9 O23 163.9(14) . .
O24 W9 O23 90.4(14) . .
O42 W9 O22 100.0(16) . .
O34 W9 O22 85.7(15) . .
O24 W9 O22 160.9(14) . .
O23 W9 O22 85.2(14) . .
O42 W9 O39 172.9(15) . 2_656
O34 W9 O39 82.3(13) . 2_656
O24 W9 O39 74.1(13) . 2_656
O23 W9 O39 83.9(13) . 2_656
O22 W9 O39 87.0(13) . 2_656
O27 W10 O12 100.2(15) . .
O27 W10 O16 96.1(16) . .
O12 W10 O16 163.7(13) . .
O27 W10 O23 96.5(16) . 2_656
O12 W10 O23 88.3(13) . 2_656
O16 W10 O23 89.5(13) . 2_656
O27 W10 O32 95.2(16) . .
O12 W10 O32 89.8(13) . .
O16 W10 O32 89.2(13) . .
O23 W10 O32 168.3(13) 2_656 .
O27 W10 O7 170.2(15) . .
O12 W10 O7 89.6(11) . .
O16 W10 O7 74.1(12) . .
O23 W10 O7 83.7(12) 2_656 .
O32 W10 O7 84.7(12) . .
O70 W11 O54 95(6) . .
O70 W11 W17 93(5) . .
O54 W11 W17 97(2) . .
O70 W11 O55 67(5) . .
O54 W11 O55 101(3) . .
W17 W11 O55 26(2) . .
O70 W11 O72 29(5) . .
O54 W11 O72 96(3) . .
W17 W11 O72 121.9(16) . .
O55 W11 O72 96(3) . .
O70 W11 O36 150(5) . .
O54 W11 O36 99(3) . .
W17 W11 O36 58.7(9) . .
O55 W11 O36 84(3) . .
O72 W11 O36 164.5(18) . .
O70 W11 O21 113(5) . .
O54 W11 O21 95(2) . .
W17 W11 O21 150.0(9) . .
O55 W11 O21 164(2) . .
O72 W11 O21 83.5(18) . .
O36 W11 O21 92.4(13) . .
O70 W11 W15 57(5) . .
O54 W11 W15 91(2) . .
W17 W11 W15 150.2(3) . .
O55 W11 W15 124(2) . .
O72 W11 W15 28.4(16) . .
O36 W11 W15 147.8(10) . .
O21 W11 W15 56.1(9) . .
O70 W11 O63 82(5) . .
O54 W11 O63 174(3) . .
W17 W11 O63 88.2(13) . .
O55 W11 O63 83(2) . .
O72 W11 O63 79(2) . .
O36 W11 O63 85.3(16) . .
O21 W11 O63 80.8(16) . .
W15 W11 O63 83.2(13) . .
O70 W11 Na21 42(5) . .
O54 W11 Na21 136(2) . .
W17 W11 Na21 77.9(4) . .
O55 W11 Na21 57(2) . .
O72 W11 Na21 54.5(16) . .
O36 W11 Na21 114.1(10) . .
O21 W11 Na21 110.7(10) . .
W15 W11 Na21 76.3(4) . .
O63 W11 Na21 43.4(14) . .
O64 W13 O51 104(4) . .
O64 W13 W18 82(4) . .
O51 W13 W18 98(2) . .
O64 W13 O66 55(4) . .
O51 W13 O66 101(3) . .
W18 W13 O66 27.2(18) . .
O64 W13 O55 43(4) . .
O51 W13 O55 97(3) . .
W18 W13 O55 125(2) . .
O66 W13 O55 97(3) . .
O64 W13 O18 142(4) . .
O51 W13 O18 96(2) . .
W18 W13 O18 63.3(9) . .
O66 W13 O18 90(2) . .
O55 W13 O18 163(2) . .
O64 W13 O9 119(4) . .
O51 W13 O9 93(2) . .
W18 W13 O9 153.2(9) . .
O66 W13 O9 165.7(19) . .
O55 W13 O9 78(2) . .
O18 W13 O9 91.4(13) . .
O64 W13 O57 79(4) . .
O51 W13 O57 173(3) . .
W18 W13 O57 88.5(13) . .
O66 W13 O57 86(2) . .
O55 W13 O57 82(2) . .
O18 W13 O57 84.0(16) . .
O9 W13 O57 79.9(16) . .
O64 W13 W17 64(4) . .
O51 W13 W17 92(2) . .
W18 W13 W17 146.2(3) . .
O66 W13 W17 119.2(19) . .
O55 W13 W17 22(2) . .
O18 W13 W17 147.5(9) . .
O9 W13 W17 56.8(9) . .
O57 W13 W17 84.1(13) . .
O64 W13 O52 93(4) . .
O51 W13 O52 53(3) . .
W18 W13 O52 44.3(12) . .
O66 W13 O52 54(2) . .
O55 W13 O52 123(2) . .
O18 W13 O52 73.4(15) . .
O9 W13 O52 139.9(15) . .
O57 W13 O52 132.8(18) . .
W17 W13 O52 134.4(12) . .
O64 W13 Na21 34(4) . .
O51 W13 Na21 138(2) . .
W18 W13 Na21 76.7(5) . .
O66 W13 Na21 56.7(18) . .
O55 W13 Na21 58(2) . .
O18 W13 Na21 116.4(10) . .
O9 W13 Na21 110.3(10) . .
O57 W13 Na21 46.1(14) . .
W17 W13 Na21 74.5(5) . .
O52 W13 Na21 109.7(13) . .
O73 W16 O47 99(5) . .
O73 W16 O74 55(5) . .
O47 W16 O74 95(2) . .
O73 W16 O72 41(5) . .
O47 W16 O72 101(2) . .
O74 W16 O72 95(3) . .
O73 W16 W12 78(5) . .
O47 W16 W12 92.1(17) . .
O74 W16 W12 24(2) . .
O72 W16 W12 118.8(16) . .
O73 W16 W15 71(5) . .
O47 W16 W15 97.3(17) . .
O74 W16 W15 125(2) . .
O72 W16 W15 29.8(16) . .
W12 W16 W15 148.4(3) . .
O73 W16 O12 138(5) . 2_656
O47 W16 O12 92.5(19) . 2_656
O74 W16 O12 85(2) . 2_656
O72 W16 O12 166.6(18) . 2_656
W12 W16 O12 61.4(8) . 2_656
W15 W16 O12 147.4(9) . 2_656
O73 W16 O22 128(5) . .
O47 W16 O22 97(2) . .
O74 W16 O22 166(2) . .
O72 W16 O22 87.9(19) . .
W12 W16 O22 149.5(10) . .
W15 W16 O22 58.8(9) . .
O12 W16 O22 89.2(12) 2_656 .
O73 W16 O67 85(5) . .
O47 W16 O67 174(2) . .
O74 W16 O67 83(2) . .
O72 W16 O67 85(2) . .
W12 W16 O67 83.8(14) . .
W15 W16 O67 88.8(14) . .
O12 W16 O67 81.3(16) 2_656 .
O22 W16 O67 83.9(17) . .
O73 W16 Na21 37(5) . .
O47 W16 Na21 135.9(18) . .
O74 W16 Na21 57(2) . .
O72 W16 Na21 54.8(16) . .
W12 W16 Na21 74.7(5) . .
W15 W16 Na21 77.7(5) . .
O12 W16 Na21 115.4(9) 2_656 .
O22 W16 Na21 115.5(10) . .
O67 W16 Na21 47.6(15) . .
O56 W19 O53 99(4) . .
O56 W19 W14 73(3) . .
O53 W19 W14 96.9(19) . .
O56 W19 O66 42(4) . .
O53 W19 O66 96(3) . .
W14 W19 O66 114.4(19) . .
O56 W19 O19 135(3) . .
O53 W19 O19 98(2) . .
W14 W19 O19 64.5(9) . .
O66 W19 O19 165.6(19) . .
O56 W19 O68 53(4) . .
O53 W19 O68 96(3) . .
W14 W19 O68 19.8(19) . .
O66 W19 O68 95(3) . .
O19 W19 O68 84(2) . .
O56 W19 O17 123(3) . .
O53 W19 O17 97(2) . .
W14 W19 O17 156.5(10) . .
O66 W19 O17 83(2) . .
O19 W19 O17 95.0(13) . .
O68 W19 O17 167(2) . .
O56 W19 O62 81(3) . .
O53 W19 O62 175(2) . .
W14 W19 O62 87.9(14) . .
O66 W19 O62 81(2) . .
O19 W19 O62 85.0(16) . .
O68 W19 O62 88(2) . .
O17 W19 O62 78.7(17) . .
O56 W19 W18 65(3) . .
O53 W19 W18 94(2) . .
W14 W19 W18 137.5(2) . .
O66 W19 W18 23.2(19) . .
O19 W19 W18 153.2(9) . .
O68 W19 W18 118(2) . .
O17 W19 W18 59.7(10) . .
O62 W19 W18 81.5(14) . .
O65 W20 O49 98(4) . .
O65 W20 O68 49(4) . .
O49 W20 O68 95(3) . .
O65 W20 O74 48(4) . .
O49 W20 O74 95(3) . .
O68 W20 O74 97(3) . .
O65 W20 O30 128(3) . .
O49 W20 O30 99(2) . .
O68 W20 O30 80(2) . .
O74 W20 O30 165.8(19) . .
O65 W20 O11 130(3) . 2_656
O49 W20 O11 97(2) . 2_656
O68 W20 O11 168(2) . 2_656
O74 W20 O11 83(2) . 2_656
O30 W20 O11 96.2(12) . 2_656
O65 W20 W12 71(3) . .
O49 W20 W12 93(2) . .
O68 W20 W12 120(2) . .
O74 W20 W12 22.8(19) . .
O30 W20 W12 155.4(9) . .
O11 W20 W12 60.9(9) 2_656 .
O65 W20 W14 67(3) . .
O49 W20 W14 97(2) . .
O68 W20 W14 19(2) . .
O74 W20 W14 115(2) . .
O30 W20 W14 61.8(9) . .
O11 W20 W14 155.6(9) 2_656 .
W12 W20 W14 137.8(2) . .
O65 W20 O60 81(4) . .
O49 W20 O60 177(3) . .
O68 W20 O60 86(2) . .
O74 W20 O60 83(2) . .
O30 W20 O60 83.2(17) . .
O11 W20 O60 82.2(16) 2_656 .
W12 W20 O60 84.7(14) . .
W14 W20 O60 84.4(14) . .
O65 W20 Na3 130(3) . 2_646
O49 W20 Na3 47(2) . 2_646
O68 W20 Na3 142(2) . 2_646
O74 W20 Na3 95(2) . 2_646
O30 W20 Na3 96.0(12) . 2_646
O11 W20 Na3 50.0(12) 2_656 2_646
W12 W20 Na3 76.6(8) . 2_646
W14 W20 Na3 137.0(8) . 2_646
O60 W20 Na3 132.0(16) . 2_646
O67 P1 O61 112(3) 2_656 .
O67 P1 O7 104(3) 2_656 .
O61 P1 O7 105(2) . .
O67 P1 O39 108(3) 2_656 .
O61 P1 O39 108(3) . .
O7 P1 O39 120.3(19) . .
O67 P1 P3 78(2) 2_656 .
O61 P1 P3 77(2) . .
O7 P1 P3 49.1(12) . .
O39 P1 P3 169.3(17) . .
O67 P1 P5 84(2) 2_656 .
O61 P1 P5 82(2) . .
O7 P1 P5 166.0(17) . .
O39 P1 P5 45.8(14) . .
P3 P1 P5 144.8(13) . .
O63 P2 O58 113(3) . .
O63 P2 O26 111(3) . 2_656
O58 P2 O26 105(3) . 2_656
O63 P2 O28 109(2) . .
O58 P2 O28 104(3) . .
O26 P2 O28 115(2) 2_656 .
O63 P2 P5 83(2) . 2_656
O58 P2 P5 82(2) . 2_656
O26 P2 P5 47.4(16) 2_656 2_656
O28 P2 P5 162.8(17) . 2_656
O63 P2 P4 81(2) . .
O58 P2 P4 82(2) . .
O26 P2 P4 162.2(18) 2_656 .
O28 P2 P4 46.7(14) . .
P5 P2 P4 150.4(13) 2_656 .
O57 P3 O59 113(3) . .
O57 P3 O43 108(3) . .
O59 P3 O43 108(3) . .
O57 P3 O7 106(3) . .
O59 P3 O7 104(2) . .
O43 P3 O7 118(2) . .
O57 P3 P1 81(2) . .
O59 P3 P1 78(2) . .
O43 P3 P1 165.9(18) . .
O7 P3 P1 47.8(12) . .
O57 P3 P4 82(2) . .
O59 P3 P4 83(2) . .
O43 P3 P4 47.5(15) . .
O7 P3 P4 165.7(17) . .
P1 P3 P4 146.4(14) . .
O60 P4 O71 114(3) 2_656 .
O60 P4 O28 102(3) 2_656 .
O71 P4 O28 105(3) . .
O60 P4 O43 105(3) 2_656 .
O71 P4 O43 106(3) . .
O28 P4 O43 125(2) . .
O60 P4 P3 81(2) 2_656 .
O71 P4 P3 79(2) . .
O28 P4 P3 173(2) . .
O43 P4 P3 48.0(15) . .
O60 P4 P2 79(2) 2_656 .
O71 P4 P2 78(2) . .
O28 P4 P2 47.7(14) . .
O43 P4 P2 173(2) . .
P3 P4 P2 139.4(14) . .
O69 P5 O26 107(3) . .
O69 P5 O62 112(3) . .
O26 P5 O62 108(3) . .
O69 P5 O39 104(3) . .
O26 P5 O39 125(2) . .
O62 P5 O39 101(3) . .
O69 P5 P2 79(3) . 2_656
O26 P5 P2 49.1(16) . 2_656
O62 P5 P2 83(2) . 2_656
O39 P5 P2 174(2) . 2_656
O69 P5 P1 77(3) . .
O26 P5 P1 172(2) . .
O62 P5 P1 76(2) . .
O39 P5 P1 47.2(14) . .
P2 P5 P1 138.9(15) 2_656 .
W14 O68 O65 126(7) . .
W14 O68 O56 102(7) . .
O65 O68 O56 128(6) . .
W14 O68 O46 69(5) . .
O65 O68 O46 108(5) . .
O56 O68 O46 104(4) . .
W14 O68 W20 97(6) . .
O65 O68 W20 30(3) . .
O56 O68 W20 158(5) . .
O46 O68 W20 93(3) . .
W14 O68 W19 73(5) . .
O65 O68 W19 157(5) . .
O56 O68 W19 29(2) . .
O46 O68 W19 89(3) . .
W20 O68 W19 169(4) . .
W12 O74 O65 110(6) . .
W12 O74 O73 110(6) . .
O65 O74 O73 140(6) . .
W12 O74 W16 85(4) . .
O65 O74 W16 165(5) . .
O73 O74 W16 25(3) . .
W12 O74 W20 82(4) . .
O65 O74 W20 28(2) . .
O73 O74 W20 168(5) . .
W16 O74 W20 167(4) . .
W15 O72 O70 102(5) . .
W15 O72 O73 100(5) . .
O70 O72 O73 157(6) . .
W15 O72 W11 86(3) . .
O70 O72 W11 16(3) . .
O73 O72 W11 173(5) . .
W15 O72 W16 79(3) . .
O70 O72 W16 178(5) . .
O73 O72 W16 22(3) . .
W11 O72 W16 165(3) . .
W15 O72 Na21 135(4) . .
O70 O72 Na21 86(4) . .
O73 O72 Na21 80(4) . .
W11 O72 Na21 95(2) . .
W16 O72 Na21 94.4(19) . .
W17 O55 O64 121(7) . .
W17 O55 O70 98(6) . .
O64 O55 O70 141(6) . .
W17 O55 W11 75(5) . .
O64 O55 W11 164(6) . .
O70 O55 W11 24(3) . .
W17 O55 W13 99(5) . .
O64 O55 W13 22(3) . .
O70 O55 W13 163(6) . .
W11 O55 W13 173(5) . .
W18 O66 O56 126(6) . .
W18 O66 O64 89(5) . .
O56 O66 O64 144(6) . .
W18 O66 W19 98(4) . .
O56 O66 W19 28(3) . .
O64 O66 W19 171(5) . .
W18 O66 W13 65(3) . .
O56 O66 W13 168(5) . .
O64 O66 W13 25(2) . .
W19 O66 W13 162(4) . .
W20 O49 Na1 132(3) . .
W20 O49 Na3 107(3) . 2_646
Na1 O49 Na3 107(2) . 2_646
P4 O60 W20 136(3) 2_656 .
P4 O60 Na21 124(3) 2_656 .
W20 O60 Na21 100(2) . .
P5 O62 O61 104(4) . .
P5 O62 W19 132(3) . .
O61 O62 W19 101(3) . .
P5 O62 Na21 126(3) . .
O61 O62 Na21 68(2) . .
W19 O62 Na21 101(2) . .
P3 O57 O61 100(4) . .
P3 O57 O71 100(3) . .
O61 O57 O71 143(4) . .
P3 O57 W13 135(3) . .
O61 O57 W13 92(3) . .
O71 O57 W13 96(3) . .
P3 O57 Na21 127(3) . .
O61 O57 Na21 71(3) . .
O71 O57 Na21 71(3) . .
W13 O57 Na21 98(2) . .
P2 O63 O71 100(3) . .
P2 O63 W11 129(3) . .
O71 O63 W11 90(3) . .
P2 O63 Na21 131(3) . .
O71 O63 Na21 75(3) . .
W11 O63 Na21 100(2) . .
P1 O67 W16 137(3) 2_656 .
P1 O67 Na21 126(3) 2_656 .
W16 O67 Na21 97(2) . .
O74 W12 O45 99(4) . .
O74 W12 O65 47(4) . .
O45 W12 O65 97(2) . .
O74 W12 O73 48(5) . .
O45 W12 O73 96(3) . .
O65 W12 O73 95(3) . .
O74 W12 W16 72(4) . .
O45 W12 W16 92.7(19) . .
O65 W12 W16 118.8(18) . .
O73 W12 W16 24(2) . .
O74 W12 W20 75(4) . .
O45 W12 W20 93.0(19) . .
O65 W12 W20 27.8(18) . .
O73 W12 W20 123(2) . .
W16 W12 W20 146.7(3) . .
O74 W12 O11 132(4) . 2_656
O45 W12 O11 95(2) . 2_656
O65 W12 O11 86(2) . 2_656
O73 W12 O11 169(2) . 2_656
W16 W12 O11 152.7(9) . 2_656
W20 W12 O11 58.9(8) . 2_656
O74 W12 O12 132(4) . 2_656
O45 W12 O12 93(2) . 2_656
O65 W12 O12 169.7(18) . 2_656
O73 W12 O12 85(3) . 2_656
W16 W12 O12 61.4(8) . 2_656
W20 W12 O12 150.7(8) . 2_656
O11 W12 O12 92.0(12) 2_656 2_656
O74 W12 Na3 140(4) . .
O45 W12 Na3 43(2) . .
O65 W12 Na3 114.6(19) . .
O73 W12 Na3 129(2) . .
W16 W12 Na3 113.2(8) . .
W20 W12 Na3 93.0(9) . .
O11 W12 Na3 59.1(12) 2_656 .
O12 W12 Na3 72.6(12) 2_656 .
O74 W12 Na21 37(4) . .
O45 W12 Na21 136(2) . .
O65 W12 Na21 56.7(18) . .
O73 W12 Na21 57(2) . .
W16 W12 Na21 75.0(5) . .
W20 W12 Na21 78.1(5) . .
O11 W12 Na21 115.5(10) 2_656 .
O12 W12 Na21 115.7(9) 2_656 .
Na3 W12 Na21 171.0(10) . .
O68 W14 O46 89(6) . .
O68 W14 O56 57(6) . .
O46 W14 O56 99(3) . .
O68 W14 W19 87(5) . .
O46 W14 W19 96(2) . .
O56 W14 W19 30.2(18) . .
O68 W14 O65 38(6) . .
O46 W14 O65 94(3) . .
O56 W14 O65 93(3) . .
W19 W14 O65 123.3(18) . .
O68 W14 O19 146(5) . .
O46 W14 O19 98(2) . .
O56 W14 O19 89(2) . .
W19 W14 O19 59.6(9) . .
O65 W14 O19 167.0(19) . .
O68 W14 W20 64(5) . .
O46 W14 W20 90(2) . .
O56 W14 W20 120.5(18) . .
W19 W14 W20 150.7(3) . .
O65 W14 W20 27.4(18) . .
O19 W14 W20 147.9(9) . .
O68 W14 O30 122(5) . .
O46 W14 O30 92(2) . .
O56 W14 O30 169.2(19) . .
W19 W14 O30 150.7(9) . .
O65 W14 O30 84(2) . .
O19 W14 O30 91.3(12) . .
W20 W14 O30 57.3(9) . .
O68 W14 Na21 46(5) . .
O46 W14 Na21 135(2) . .
O56 W14 Na21 55.9(18) . .
W19 W14 Na21 78.8(5) . .
O65 W14 Na21 55.9(18) . .
O19 W14 Na21 116.1(10) . .
W20 W14 Na21 76.9(4) . .
O30 W14 Na21 114.7(10) . .
O72 W15 O48 100(3) . .
O72 W15 O70 45(4) . .
O48 W15 O70 97(3) . .
O72 W15 O73 48(4) . .
O48 W15 O73 96(3) . .
O70 W15 O73 93(4) . .
O72 W15 O21 124(3) . .
O48 W15 O21 100(2) . .
O70 W15 O21 81(3) . .
O73 W15 O21 164(2) . .
O72 W15 W16 71(3) . .
O48 W15 W16 93.0(18) . .
O70 W15 W16 116(2) . .
O73 W15 W16 24(2) . .
O21 W15 W16 156.8(10) . .
O72 W15 O22 133(3) . .
O48 W15 O22 95(2) . .
O70 W15 O22 169(2) . .
O73 W15 O22 86(3) . .
O21 W15 O22 96.5(14) . .
W16 W15 O22 63.0(10) . .
O72 W15 W11 65(3) . .
O48 W15 W11 96.0(18) . .
O70 W15 W11 20(2) . .
O73 W15 W11 113(3) . .
O21 W15 W11 61.7(9) . .
W16 W15 W11 136.4(2) . .
O22 W15 W11 157.1(10) . .
O55 W17 O50 103(5) . .
O55 W17 W11 79(4) . .
O50 W17 W11 99(2) . .
O55 W17 O36 141(5) . .
O50 W17 O36 98(2) . .
W11 W17 O36 65.0(10) . .
O55 W17 O70 58(5) . .
O50 W17 O70 100(3) . .
W11 W17 O70 22(2) . .
O36 W17 O70 86(2) . .
O55 W17 O64 38(5) . .
O50 W17 O64 97(3) . .
W11 W17 O64 117.5(19) . .
O36 W17 O64 163.6(19) . .
O70 W17 O64 96(3) . .
O55 W17 O9 117(5) . .
O50 W17 O9 93(2) . .
W11 W17 O9 157.1(10) . .
O36 W17 O9 94.1(14) . .
O70 W17 O9 166(2) . .
O64 W17 O9 80(2) . .
O55 W17 O71 78(5) . .
O50 W17 O71 174(3) . .
W11 W17 O71 87.8(13) . .
O36 W17 O71 84.6(17) . .
O70 W17 O71 85(2) . .
O64 W17 O71 79(2) . .
O9 W17 O71 80.8(16) . .
O55 W17 W13 60(4) . .
O50 W17 W13 92(2) . .
W11 W17 W13 139.0(3) . .
O36 W17 W13 152.0(10) . .
O70 W17 W13 117(2) . .
O64 W17 W13 21.5(19) . .
O9 W17 W13 59.2(9) . .
O71 W17 W13 82.8(13) . .
O66 W18 W13 88(4) . .
O66 W18 O52 98(4) . .
W13 W18 O52 92.2(18) . .
O66 W18 O64 62(4) . .
W13 W18 O64 26(2) . .
O52 W18 O64 98(2) . .
O66 W18 O18 151(4) . .
W13 W18 O18 64.7(9) . .
O52 W18 O18 94(2) . .
O64 W18 O18 90(2) . .
O66 W18 O56 33(4) . .
W13 W18 O56 121.2(17) . .
O52 W18 O56 99(2) . .
O64 W18 O56 95(3) . .
O18 W18 O56 165.5(18) . .
O66 W18 O17 114(4) . .
W13 W18 O17 153.9(10) . .
O52 W18 O17 98(2) . .
O64 W18 O17 164(2) . .
O18 W18 O17 90.5(13) . .
O56 W18 O17 81.1(19) . .
O66 W18 W19 59(4) . .
W13 W18 W19 146.8(2) . .
O52 W18 W19 95.6(18) . .
O64 W18 W19 120(2) . .
O18 W18 W19 146.1(9) . .
O56 W18 W19 25.7(16) . .
O17 W18 W19 56.0(10) . .
O66 W18 O61 83(4) . .
W13 W18 O61 87.8(13) . .
O52 W18 O61 178(2) . .
O64 W18 O61 83(2) . .
O18 W18 O61 84.6(16) . .
O56 W18 O61 82(2) . .
O17 W18 O61 81.5(16) . .
W19 W18 O61 85.2(13) . .
O66 W18 Na21 41(4) . .
W13 W18 Na21 76.4(5) . .
O52 W18 Na21 136.5(18) . .
O64 W18 Na21 55(2) . .
O18 W18 Na21 117.0(10) . .
O56 W18 Na21 56.5(17) . .
O17 W18 Na21 110.8(11) . .
W19 W18 Na21 75.9(5) . .
O61 W18 Na21 45.0(14) . .
W12 O45 Na3 106(3) . .
W12 O45 Na3 107(3) . 2_646
Na3 O45 Na3 27(2) . 2_646
W12 O45 Na1 124(3) . .
Na3 O45 Na1 119(3) . .
Na3 O45 Na1 99(2) 2_646 .
W14 O46 O68 21(2) . .
W15 O48 Na4 154(3) . 1_545
W17 O50 Na6 147(4) . .
W18 O52 W13 43.5(12) . .
W19 O56 O66 110(5) . .
W19 O56 O68 97(5) . .
O66 O56 O68 152(6) . .
W19 O56 W14 77(3) . .
O66 O56 W14 172(5) . .
O68 O56 W14 21(3) . .
W19 O56 W18 89(3) . .
O66 O56 W18 21(3) . .
O68 O56 W18 173(5) . .
W14 O56 W18 166(3) . .
P2 O58 Na21 124(3) . 2_656
P3 O59 Na21 129(3) . 2_656
W13 O64 O55 115(6) . .
W13 O64 O66 100(5) . .
O55 O64 O66 144(6) . .
W13 O64 W18 72(4) . .
O55 O64 W18 173(6) . .
O66 O64 W18 29(2) . .
W13 O64 W17 94(4) . .
O55 O64 W17 21(3) . .
O66 O64 W17 165(5) . .
W18 O64 W17 166(4) . .
W20 O65 O68 101(5) . .
W20 O65 O74 104(5) . .
O68 O65 O74 155(6) . .
W20 O65 W14 85(3) . .
O68 O65 W14 16(3) . .
O74 O65 W14 170(5) . .
W20 O65 W12 81(3) . .
O68 O65 W12 178(5) . .
O74 O65 W12 23(3) . .
W14 O65 W12 166(4) . .
P5 O69 Na21 129(3) . 2_656
W11 O70 O72 135(8) . .
W11 O70 O55 89(6) . .
O72 O70 O55 135(6) . .
W11 O70 W15 103(6) . .
O72 O70 W15 33(3) . .
O55 O70 W15 166(5) . .
W11 O70 W17 65(5) . .
O72 O70 W17 158(6) . .
O55 O70 W17 24(3) . .
W15 O70 W17 166(5) . .
P4 O71 O63 102(4) . .
P4 O71 O57 99(3) . .
O63 O71 O57 140(4) . .
P4 O71 W17 131(3) . .
O63 O71 W17 94(3) . .
O57 O71 W17 97(3) . .
P4 O71 Na21 129(3) . .
O63 O71 Na21 68(3) . .
O57 O71 Na21 72(3) . .
W17 O71 Na21 101(2) . .
W16 O73 O72 118(7) . .
W16 O73 O74 101(7) . .
O72 O73 O74 141(7) . .
W16 O73 W15 86(6) . .
O72 O73 W15 32(3) . .
O74 O73 W15 172(6) . .
W16 O73 W12 78(5) . .
O72 O73 W12 163(6) . .
O74 O73 W12 22(3) . .
W15 O73 W12 163(5) . .
P1 O61 O57 102(4) . .
P1 O61 O62 98(3) . .
O57 O61 O62 150(4) . .
P1 O61 W18 131(3) . .
O57 O61 W18 91(3) . .
O62 O61 W18 92(3) . .
P1 O61 Na21 130(3) . .
O57 O61 Na21 74(3) . .
O62 O61 Na21 76(3) . .
W18 O61 Na21 99(2) . .
O63 Na21 O61 107.5(19) . .
O63 Na21 O71 36.3(16) . .
O61 Na21 O71 71.5(17) . .
O63 Na21 O57 73.2(17) . .
O61 Na21 O57 34.6(15) . .
O71 Na21 O57 36.9(15) . .
O63 Na21 O59 105.5(18) . 2_656
O61 Na21 O59 144.6(19) . 2_656
O71 Na21 O59 141.5(19) . 2_656
O57 Na21 O59 171(2) . 2_656
O63 Na21 O58 172(2) . 2_656
O61 Na21 O58 72.2(17) . 2_656
O71 Na21 O58 143.4(19) . 2_656
O57 Na21 O58 106.7(18) . 2_656
O59 Na21 O58 73.3(17) 2_656 2_656
O63 Na21 O69 34.9(17) . 2_656
O61 Na21 O69 142(2) . 2_656
O71 Na21 O69 71.2(18) . 2_656
O57 Na21 O69 108.0(19) . 2_656
O59 Na21 O69 70.8(18) 2_656 2_656
O58 Na21 O69 144(2) 2_656 2_656
O63 Na21 O67 73.0(17) . .
O61 Na21 O67 172(2) . .
O71 Na21 O67 109.2(18) . .
O57 Na21 O67 145.8(19) . .
O59 Na21 O67 32.8(15) 2_656 .
O58 Na21 O67 106.2(18) 2_656 .
O69 Na21 O67 38.1(17) 2_656 .
O63 Na21 O62 143.5(19) . .
O61 Na21 O62 36.2(15) . .
O71 Na21 O62 107.7(18) . .
O57 Na21 O62 70.7(17) . .
O59 Na21 O62 109.3(18) 2_656 .
O58 Na21 O62 36.1(16) 2_656 .
O69 Na21 O62 173(2) 2_656 .
O67 Na21 O62 142.0(19) . .
O63 Na21 O60 143.0(19) . .
O61 Na21 O60 107.9(18) . .
O71 Na21 O60 174(2) . .
O57 Na21 O60 142.3(18) . .
O59 Na21 O60 37.7(15) 2_656 .
O58 Na21 O60 35.8(16) 2_656 .
O69 Na21 O60 108.5(19) 2_656 .
O67 Na21 O60 70.4(16) . .
O62 Na21 O60 71.9(16) . .
O63 Na21 O211 85.8(17) . 2_656
O61 Na21 O211 85.9(17) . 2_656
O71 Na21 O211 87.1(17) . 2_656
O57 Na21 O211 86.8(17) . 2_656
O59 Na21 O211 84.2(16) 2_656 2_656
O58 Na21 O211 86.4(17) 2_656 2_656
O69 Na21 O211 85.9(18) 2_656 2_656
O67 Na21 O211 86.1(17) . 2_656
O62 Na21 O211 87.1(16) . 2_656
O60 Na21 O211 86.4(16) . 2_656
O63 Na21 Na21 85.8(17) . 2_656
O61 Na21 Na21 85.9(17) . 2_656
O71 Na21 Na21 87.1(17) . 2_656
O57 Na21 Na21 86.8(17) . 2_656
O59 Na21 Na21 84.2(16) 2_656 2_656
O58 Na21 Na21 86.4(17) 2_656 2_656
O69 Na21 Na21 85.9(18) 2_656 2_656
O67 Na21 Na21 86.1(17) . 2_656
O62 Na21 Na21 87.1(16) . 2_656
O60 Na21 Na21 86.4(16) . 2_656
O211 Na21 Na21 0.0(12) 2_656 2_656
W1 O1 Sm1 149.6(15) . .
W5 O2 Na5 162(2) . .
W7 O3 Na2 158.3(17) . 1_546
W7 O4 W3 120.0(13) . 2_656
W5 O5 W7 157.4(15) . .
W5 O6 W4 119.5(17) . 2_656
W5 O6 Na7 120.0(19) . .
W4 O6 Na7 110.7(18) 2_656 .
P1 O7 P3 83.0(16) . .
P1 O7 W10 119.3(16) . .
P3 O7 W10 119.6(17) . .
P1 O7 W2 122.3(17) . .
P3 O7 W2 121.2(17) . .
W10 O7 W2 94.3(10) . .
W2 O8 W1 157.1(19) . .
W1 O9 W17 141.8(19) . .
W1 O9 W13 143.2(18) . .
W17 O9 W13 64.0(10) . .
W8 O10 Na1 136.1(14) . 1_565
W8 O10 Na3 102.8(15) . 1_565
Na1 O10 Na3 100.9(13) 1_565 1_565
W8 O11 W20 142.8(16) . 2_656
W8 O11 W12 144.9(16) . 2_656
W20 O11 W12 60.2(9) 2_656 2_656
W8 O11 Na3 103.0(15) . 2_656
W20 O11 Na3 108.3(16) 2_656 2_656
W12 O11 Na3 83.3(14) 2_656 2_656
W8 O11 Na3 100.5(15) . 1_565
W20 O11 Na3 98.2(15) 2_656 1_565
W12 O11 Na3 100.1(15) 2_656 1_565
Na3 O11 Na3 27.4(19) 2_656 1_565
W10 O12 W12 141.8(16) . 2_656
W10 O12 W16 144.0(17) . 2_656
W12 O12 W16 57.2(8) 2_656 2_656
W4 O13 Na4 154(2) . 2_665
W8 O15 W1 119.8(17) . .
W10 O16 W2 117.8(16) . .
W6 O17 W19 142(2) . .
W6 O17 W18 144(2) . .
W19 O17 W18 64.2(11) . .
W2 O18 W18 147.6(17) . .
W2 O18 W13 146.3(18) . .
W18 O18 W13 52.0(8) . .
W5 O19 W19 145.6(17) . .
W5 O19 W14 145.6(17) . .
W19 O19 W14 55.9(8) . .
W4 O21 W15 144.4(18) . .
W4 O21 W11 144.8(18) . .
W15 O21 W11 62.3(9) . .
W9 O22 W15 141.0(19) . .
W9 O22 W16 145.7(18) . .
W15 O22 W16 58.2(9) . .
W9 O23 W10 155.2(19) . 2_656
W9 O24 W6 117.4(16) . 2_656
W3 O25 Na2 163.5(18) . .
P5 O26 P7 84(2) . 2_656
P5 O26 P2 84(2) . 2_656
P7 O26 P2 0(2) 2_656 2_656
P5 O26 W4 117(2) . 2_656
P7 O26 W4 121(2) 2_656 2_656
P2 O26 W4 121(2) 2_656 2_656
P5 O26 W5 120(2) . .
P7 O26 W5 125(2) 2_656 .
P2 O26 W5 125(2) 2_656 .
W4 O26 W5 93.2(13) 2_656 .
P4 O28 P2 85.6(19) . .
P4 O28 W7 119.2(19) . 2_656
P2 O28 W7 122.9(19) . 2_656
P4 O28 W3 117.9(19) . .
P2 O28 W3 121.7(18) . .
W7 O28 W3 92.6(12) 2_656 .
W3 O29 W1 160.1(18) . .
W7 O30 W20 141.4(18) . .
W7 O30 W14 141.2(17) . .
W20 O30 W14 60.9(9) . .
W8 O32 W10 153.2(19) . .
W3 O33 W4 157(2) . .
W9 O34 W4 159(2) . .
W5 O35 W6 157.0(16) . .
W17 O36 W3 147.4(18) . .
W17 O36 W11 56.3(9) . .
W3 O36 W11 145.1(18) . .
W8 O37 W7 158(2) 2_656 .
P5 O39 P1 87.0(19) . .
P5 O39 W6 119(2) . .
P1 O39 W6 119.4(19) . .
P5 O39 W9 120(2) . 2_656
P1 O39 W9 119.1(19) . 2_656
W6 O39 W9 94.6(12) . 2_656
W2 O40 W6 155.7(18) . .
W2 O41 Na6 121.2(18) . 2_556
W9 O42 Na8 139(3) . 1_654
P4 O43 P3 85(2) . .
P4 O43 W1 118(2) . .
P3 O43 W1 120(2) . .
P4 O43 W8 119(2) . .
P3 O43 W8 123(2) . .
W1 O43 W8 94.3(13) . .
W6 O44 Na8 149(2) . .
C1 O31 Na4 128(3) . .
C1 O31 Na1 136(3) . 1_565
Na4 O31 Na1 96.3(16) . 1_565
C1 O38 Sm1 124(3) . .
C7 O14 Sm1 128(3) . .
C7 O14 Na5 102(3) . 1_564
Sm1 O14 Na5 103.1(17) . 1_564
C7 O20 Na2 141(3) . .
Sm1 O2W Na1 94.5(11) . 2_556
Sm1 O3W Na5 97.9(16) . 1_564
Sm1 O5W Na7 127(2) . 1_564
C2 N1 C6 120.0 . .
C2 N1 Sm1 118.8(13) . .
C6 N1 Sm1 120.7(13) . .
N1 C2 C3 120.0 . .
N1 C2 C7 115(2) . .
C3 C2 C7 125(2) . .
C4 C3 C2 120.0 . .
C3 C4 C5 120.0 . .
C6 C5 C4 120.0 . .
C5 C6 N1 120.0 . .
C5 C6 C1 124(3) . .
N1 C6 C1 116(3) . .
O31 C1 O38 122(4) . .
O31 C1 C6 122(4) . .
O38 C1 C6 115(4) . .
O20 C7 O14 129(5) . .
O20 C7 C2 118(4) . .
O14 C7 C2 112(4) . .
O13W Na1 O49 85(3) . .
O13W Na1 O31 104(2) . 1_545
O49 Na1 O31 149.1(18) . 1_545
O13W Na1 O10 128(2) . 1_545
O49 Na1 O10 83.7(16) . 1_545
O31 Na1 O10 67.5(11) 1_545 1_545
O13W Na1 O45 78(2) . .
O49 Na1 O45 44.8(18) . .
O31 Na1 O45 107.3(15) 1_545 .
O10 Na1 O45 59.4(13) 1_545 .
O13W Na1 O2W 76(2) . 2_556
O49 Na1 O2W 102.1(16) . 2_556
O31 Na1 O2W 108.8(13) 1_545 2_556
O10 Na1 O2W 155.1(12) 1_545 2_556
O45 Na1 O2W 139.5(15) . 2_556
O13W Na1 Na4 65(2) . 1_545
O49 Na1 Na4 127.9(17) . 1_545
O31 Na1 Na4 40.9(11) 1_545 1_545
O10 Na1 Na4 83.7(9) 1_545 1_545
O45 Na1 Na4 86.0(14) . 1_545
O2W Na1 Na4 110.0(11) 2_556 1_545
O13W Na1 Sm1 115(2) . 2_556
O49 Na1 Sm1 109.0(15) . 2_556
O31 Na1 Sm1 94.5(10) 1_545 2_556
O10 Na1 Sm1 116.7(8) 1_545 2_556
O45 Na1 Sm1 152.1(13) . 2_556
O2W Na1 Sm1 38.5(7) 2_556 2_556
Na4 Na1 Sm1 121.8(8) 1_545 2_556
O25 Na2 O20 86.3(13) . .
O25 Na2 O15W 175(3) . .
O20 Na2 O15W 93(2) . .
O25 Na2 O8W 86.6(18) . .
O20 Na2 O8W 94.3(18) . .
O15W Na2 O8W 89(3) . .
O25 Na2 O6W 83.8(16) . .
O20 Na2 O6W 168.4(18) . .
O15W Na2 O6W 97(3) . .
O8W Na2 O6W 91(2) . .
O25 Na2 O3 98.0(12) . 1_564
O20 Na2 O3 93.5(13) . 1_564
O15W Na2 O3 87(2) . 1_564
O8W Na2 O3 171.2(19) . 1_564
O6W Na2 O3 81.9(16) . 1_564
O25 Na2 Na8 129.3(15) . 2_556
O20 Na2 Na8 84.8(15) . 2_556
O15W Na2 Na8 46(3) . 2_556
O8W Na2 Na8 44.6(19) . 2_556
O6W Na2 Na8 106.2(18) . 2_556
O3 Na2 Na8 132.3(15) 1_564 2_556
Na3 Na3 O45 99(5) 2_646 .
Na3 Na3 O11 78(4) 2_646 2_656
O45 Na3 O11 63.7(19) . 2_656
Na3 Na3 O49 97(5) 2_646 2_646
O45 Na3 O49 162(3) . 2_646
O11 Na3 O49 127(2) 2_656 2_646
Na3 Na3 O11 75(4) 2_646 1_545
O45 Na3 O11 121(2) . 1_545
O11 Na3 O11 152.6(19) 2_656 1_545
O49 Na3 O11 57.5(17) 2_646 1_545
Na3 Na3 O45 53(4) 2_646 2_646
O45 Na3 O45 153(2) . 2_646
O11 Na3 O45 105.1(19) 2_656 2_646
O49 Na3 O45 44.4(19) 2_646 2_646
O11 Na3 O45 57.3(16) 1_545 2_646
Na3 Na3 O7W 151(5) 2_646 .
O45 Na3 O7W 72(2) . .
O11 Na3 O7W 119(2) 2_656 .
O49 Na3 O7W 91(2) 2_646 .
O11 Na3 O7W 86(2) 1_545 .
O45 Na3 O7W 132(2) 2_646 .
Na3 Na3 O10 89(4) 2_646 1_545
O45 Na3 O10 64.7(19) . 1_545
O11 Na3 O10 123.1(19) 2_656 1_545
O49 Na3 O10 109(2) 2_646 1_545
O11 Na3 O10 56.6(12) 1_545 1_545
O45 Na3 O10 110(2) 2_646 1_545
O7W Na3 O10 62.5(17) . 1_545
Na3 Na3 W12 101(4) 2_646 .
O45 Na3 W12 30.2(16) . .
O11 Na3 W12 37.6(9) 2_656 .
O49 Na3 W12 150(2) 2_646 .
O11 Na3 W12 150.9(18) 1_545 .
O45 Na3 W12 142(2) 2_646 .
O7W Na3 W12 84.8(18) . .
O10 Na3 W12 94.9(14) 1_545 .
Na3 Na3 W20 89(4) 2_646 2_646
O45 Na3 W20 147(2) . 2_646
O11 Na3 W20 148.7(17) 2_656 2_646
O49 Na3 W20 26.0(14) 2_646 2_646
O11 Na3 W20 31.8(8) 1_545 2_646
O45 Na3 W20 46.4(13) 2_646 2_646
O7W Na3 W20 85.6(18) . 2_646
O10 Na3 W20 84.3(13) 1_545 2_646
W12 Na3 W20 169.6(16) . 2_646
Na3 Na3 W8 81(4) 2_646 1_545
O45 Na3 W8 90(2) . 1_545
O11 Na3 W8 142.8(18) 2_656 1_545
O49 Na3 W8 85.4(18) 2_646 1_545
O11 Na3 W8 30.7(8) 1_545 1_545
O45 Na3 W8 85.4(17) 2_646 1_545
O7W Na3 W8 71.8(17) . 1_545
O10 Na3 W8 25.9(7) 1_545 1_545
W12 Na3 W8 120.6(14) . 1_545
W20 Na3 W8 59.7(8) 2_646 1_545
O31 Na4 O48 129(2) . 1_565
O31 Na4 O13 117.2(19) . 2_665
O48 Na4 O13 93.7(19) 1_565 2_665
O31 Na4 O14W 118(3) . 1_565
O48 Na4 O14W 106(3) 1_565 1_565
O13 Na4 O14W 80(2) 2_665 1_565
O31 Na4 Na7 72.4(17) . 1_564
O48 Na4 Na7 158(2) 1_565 1_564
O13 Na4 Na7 68.2(16) 2_665 1_564
O14W Na4 Na7 60(2) 1_565 1_564
O31 Na4 Na6 97.4(17) . 1_565
O48 Na4 Na6 94.9(18) 1_565 1_565
O13 Na4 Na6 125.9(18) 2_665 1_565
O14W Na4 Na6 46.2(19) 1_565 1_565
Na7 Na4 Na6 86.5(16) 1_564 1_565
O31 Na4 Na1 42.8(11) . 1_565
O48 Na4 Na1 91.2(17) 1_565 1_565
O13 Na4 Na1 151.8(16) 2_665 1_565
O14W Na4 Na1 125(2) 1_565 1_565
Na7 Na4 Na1 110.7(16) 1_564 1_565
Na6 Na4 Na1 81.2(11) 1_565 1_565
O16W Na5 O2 78(2) . .
O16W Na5 O11W 118(4) . 2_547
O2 Na5 O11W 158(3) . 2_547
O16W Na5 O14 134(3) . 1_546
O2 Na5 O14 84.7(17) . 1_546
O11W Na5 O14 92(3) 2_547 1_546
O16W Na5 O12W 64(3) . .
O2 Na5 O12W 77(2) . .
O11W Na5 O12W 96(3) 2_547 .
O14 Na5 O12W 150(3) 1_546 .
O16W Na5 O3W 104(3) . 1_546
O2 Na5 O3W 132(2) . 1_546
O11W Na5 O3W 62(2) 2_547 1_546
O14 Na5 O3W 59.7(13) 1_546 1_546
O12W Na5 O3W 148(3) . 1_546
O16W Na5 Na8 33(2) . .
O2 Na5 Na8 88.9(17) . .
O11W Na5 Na8 98(3) 2_547 .
O14 Na5 Na8 167(2) 1_546 .
O12W Na5 Na8 37(2) . .
O3W Na5 Na8 118.4(19) 1_546 .
O16W Na5 Sm1 107(2) . 1_546
O2 Na5 Sm1 96.4(14) . 1_546
O11W Na5 Sm1 93(2) 2_547 1_546
O14 Na5 Sm1 33.8(9) 1_546 1_546
O12W Na5 Sm1 170(2) . 1_546
O3W Na5 Sm1 36.3(9) 1_546 1_546
Na8 Na5 Sm1 136.8(17) . 1_546
O50 Na6 O9W 108(3) . 2_556
O50 Na6 O14W 104(3) . .
O9W Na6 O14W 149(3) 2_556 .
O50 Na6 O41 176(3) . 2_556
O9W Na6 O41 76(2) 2_556 2_556
O14W Na6 O41 73(2) . 2_556
O50 Na6 Na4 101(2) . 1_545
O9W Na6 Na4 117(2) 2_556 1_545
O14W Na6 Na4 52(2) . 1_545
O41 Na6 Na4 78.7(16) 2_556 1_545
O10W Na7 O5W 84(2) 2_656 1_546
O10W Na7 O6 95(2) 2_656 .
O5W Na7 O6 113(2) 1_546 .
O10W Na7 Na4 133(3) 2_656 1_546
O5W Na7 Na4 130(2) 1_546 1_546
O6 Na7 Na4 98(2) . 1_546
O16W Na8 O12W 83(4) . .
O16W Na8 O42 100(3) . 1_456
O12W Na8 O42 175(4) . 1_456
O16W Na8 O44 80(3) . .
O12W Na8 O44 99(3) . .
O42 Na8 O44 85(2) 1_456 .
O16W Na8 O8W 163(4) . 2_556
O12W Na8 O8W 93(4) . 2_556
O42 Na8 O8W 84(3) 1_456 2_556
O44 Na8 O8W 117(3) . 2_556
O16W Na8 O15W 76(4) . 2_556
O12W Na8 O15W 87(4) . 2_556
O42 Na8 O15W 89(3) 1_456 2_556
O44 Na8 O15W 154(4) . 2_556
O8W Na8 O15W 87(3) 2_556 2_556
O16W Na8 Na2 118(3) . 2_556
O12W Na8 Na2 80(3) . 2_556
O42 Na8 Na2 95(2) 1_456 2_556
O44 Na8 Na2 161(3) . 2_556
O8W Na8 Na2 44.4(19) 2_556 2_556
O15W Na8 Na2 44(2) 2_556 2_556
O16W Na8 Na5 38(3) . .
O12W Na8 Na5 52(3) . .
O42 Na8 Na5 129(3) 1_456 .
O44 Na8 Na5 107(2) . .
O8W Na8 Na5 128(3) 2_556 .
O15W Na8 Na5 59(3) 2_556 .
Na2 Na8 Na5 88.2(17) 2_556 .
Na2 O8W Na8 91(3) . 2_556
Na8 O12W Na5 91(3) . .
Na6 O14W Na4 82(3) . 1_545
Na2 O15W Na8 89(3) . 2_556
Na8 O16W Na5 109(4) . .

loop_
_geom_bond_atom_site_label_1
_geom_bond_atom_site_label_2
_geom_bond_distance
_geom_bond_site_symmetry_2
Sm1 O14 2.38(4) .
Sm1 O38 2.44(4) .
Sm1 O5W 2.46(4) .
Sm1 O3W 2.48(4) .
Sm1 O1 2.50(3) .
Sm1 O2W 2.52(4) .
Sm1 O1W 2.53(4) .
Sm1 N1 2.54(3) .
Sm1 O4W 2.60(4) .
Sm1 Na1 4.04(2) 2_556
Sm1 Na5 4.15(5) 1_564
W1 O1 1.70(3) .
W1 O9 1.83(3) .
W1 O15 1.90(3) .
W1 O8 1.95(3) .
W1 O29 1.98(3) .
W1 O43 2.21(3) .
W2 O41 1.73(3) .
W2 O18 1.88(3) .
W2 O40 1.89(3) .
W2 O8 1.92(3) .
W2 O16 1.94(3) .
W2 O7 2.27(3) .
W3 O25 1.70(3) .
W3 O29 1.84(3) .
W3 O33 1.91(3) .
W3 O4 1.91(3) 2_656
W3 O36 1.94(3) .
W3 O28 2.30(3) .
W4 O13 1.72(3) .
W4 O21 1.83(3) .
W4 O6 1.92(3) 2_656
W4 O33 1.94(3) .
W4 O34 1.97(3) .
W4 O26 2.28(4) 2_656
W5 O2 1.69(3) .
W5 O5 1.88(3) .
W5 O35 1.90(3) .
W5 O19 1.90(3) .
W5 O6 1.91(3) .
W5 O26 2.28(4) .
W6 O44 1.71(3) .
W6 O17 1.83(4) .
W6 O35 1.95(3) .
W6 O40 1.98(3) .
W6 O24 1.98(3) 2_656
W6 O39 2.22(3) .
W7 O3 1.67(3) .
W7 O30 1.88(3) .
W7 O4 1.88(3) .
W7 O5 1.97(3) .
W7 O37 2.01(4) .
W7 O28 2.25(3) 2_656
W8 O10 1.66(3) .
W8 O37 1.84(4) 2_656
W8 O32 1.89(3) .
W8 O15 1.89(3) .
W8 O11 1.92(3) .
W8 O43 2.27(3) .
W8 Na3 3.71(5) 1_565
W9 O42 1.68(4) .
W9 O34 1.87(3) .
W9 O24 1.89(3) .
W9 O23 1.89(3) .
W9 O22 1.90(3) .
W9 O39 2.28(3) 2_656
W10 O27 1.71(4) .
W10 O12 1.85(3) .
W10 O16 1.93(3) .
W10 O23 1.97(3) 2_656
W10 O32 2.00(3) .
W10 O7 2.25(3) .
W11 O70 0.73(8) .
W11 O54 1.69(7) .
W11 W17 1.786(5) .
W11 O55 1.82(6) .
W11 O72 1.89(5) .
W11 O36 1.95(3) .
W11 O21 2.06(3) .
W11 W15 2.074(5) .
W11 O63 2.24(5) .
W11 Na21 3.68(3) .
W13 O64 0.80(6) .
W13 O51 1.68(7) .
W13 W18 1.715(5) .
W13 O66 1.90(6) .
W13 O55 1.91(6) .
W13 O18 1.97(3) .
W13 O9 2.09(3) .
W13 O57 2.17(5) .
W13 W17 2.190(5) .
W13 O52 2.49(5) .
W13 Na21 3.68(3) .
W16 O73 0.78(8) .
W16 O47 1.74(5) .
W16 O74 1.83(5) .
W16 O72 1.89(5) .
W16 W12 1.919(5) .
W16 W15 1.953(5) .
W16 O12 2.01(3) 2_656
W16 O22 2.05(3) .
W16 O67 2.14(5) .
W16 Na21 3.67(3) .
W19 O56 0.94(6) .
W19 O53 1.66(6) .
W19 W14 1.829(5) .
W19 O66 1.88(5) .
W19 O19 1.91(3) .
W19 O68 1.91(6) .
W19 O17 2.01(4) .
W19 O62 2.14(5) .
W19 W18 2.177(5) .
W20 O65 0.93(6) .
W20 O49 1.68(7) .
W20 O68 1.84(6) .
W20 O74 1.93(5) .
W20 O30 1.95(3) .
W20 O11 1.95(3) 2_656
W20 W12 1.977(5) .
W20 W14 2.025(5) .
W20 O60 2.13(5) .
W20 Na3 3.67(5) 2_646
P1 O67 1.52(6) 2_656
P1 O61 1.53(5) .
P1 O7 1.61(3) .
P1 O39 1.68(4) .
P1 P3 2.16(3) .
P1 P5 2.28(3) .
P2 O63 1.52(5) .
P2 O58 1.53(6) .
P2 O26 1.59(4) 2_656
P2 O28 1.64(4) .
P2 P5 2.09(3) 2_656
P2 P4 2.21(3) .
P3 O57 1.48(6) .
P3 O59 1.50(6) .
P3 O43 1.64(4) .
P3 O7 1.64(3) .
P3 P4 2.20(3) .
P4 O60 1.55(6) 2_656
P4 O71 1.56(6) .
P4 O28 1.61(4) .
P4 O43 1.63(4) .
P5 O69 1.54(7) .
P5 O26 1.55(4) .
P5 O62 1.56(6) .
P5 O39 1.64(4) .
P5 P2 2.09(3) 2_656
O68 W14 0.65(7) .
O68 O65 1.42(8) .
O68 O56 1.54(8) .
O68 O46 1.77(7) .
O74 W12 0.77(6) .
O74 O65 1.47(7) .
O74 O73 1.52(9) .
O72 W15 0.99(5) .
O72 O70 1.30(9) .
O72 O73 1.39(9) .
O72 Na21 3.01(6) .
O55 W17 0.82(8) .
O55 O64 1.43(9) .
O55 O70 1.68(9) .
O66 W18 0.87(6) .
O66 O56 1.33(8) .
O66 O64 1.58(7) .
O49 Na1 2.66(7) .
O49 Na3 2.81(8) 2_646
O60 P4 1.55(6) 2_656
O60 Na21 2.79(6) .
O62 O61 1.68(7) .
O62 Na21 2.76(6) .
O57 O61 1.58(7) .
O57 O71 1.69(7) .
O57 Na21 2.67(6) .
O63 O71 1.63(7) .
O63 Na21 2.57(6) .
O67 P1 1.52(6) 2_656
O67 Na21 2.73(6) .
W12 O45 1.70(6) .
W12 O65 1.89(5) .
W12 O73 1.92(7) .
W12 O11 1.99(3) 2_656
W12 O12 2.01(3) 2_656
W12 Na3 3.24(5) .
W12 Na21 3.67(3) .
W14 O46 1.653(10) .
W14 O56 1.79(5) .
W14 O65 1.88(5) .
W14 O19 1.99(3) .
W14 O30 2.04(3) .
W14 Na21 3.69(3) .
W15 O48 1.74(6) .
W15 O70 1.79(6) .
W15 O73 1.85(7) .
W15 O21 1.94(3) .
W15 O22 1.96(3) .
W17 O50 1.69(7) .
W17 O36 1.84(3) .
W17 O70 1.97(7) .
W17 O64 1.98(5) .
W17 O9 2.04(3) .
W17 O71 2.18(5) .
W18 O52 1.74(5) .
W18 O64 1.79(5) .
W18 O18 1.95(3) .
W18 O56 1.97(5) .
W18 O17 2.09(4) .
W18 O61 2.20(5) .
W18 Na21 3.68(3) .
O45 Na3 2.32(7) .
O45 Na3 2.86(8) 2_646
O45 Na1 2.92(6) .
O48 Na4 2.68(7) 1_545
O50 Na6 2.44(8) .
O58 Na21 2.71(6) 2_656
O59 Na21 2.70(6) 2_656
O69 Na21 2.73(6) 2_656
O71 Na21 2.67(6) .
O61 Na21 2.63(6) .
Na21 O59 2.70(6) 2_656
Na21 O58 2.71(6) 2_656
Na21 O69 2.73(6) 2_656
Na21 O211 2.90(6) 2_656
Na21 Na21 2.90(6) 2_656
O2 Na5 2.65(6) .
O3 Na2 2.52(4) 1_546
O4 W3 1.91(3) 2_656
O6 W4 1.92(3) 2_656
O6 Na7 2.75(7) .
O10 Na1 2.89(3) 1_565
O10 Na3 2.97(6) 1_565
O11 W20 1.95(3) 2_656
O11 W12 1.99(3) 2_656
O11 Na3 2.80(6) 2_656
O11 Na3 2.84(6) 1_565
O12 W12 2.01(3) 2_656
O12 W16 2.01(3) 2_656
O13 Na4 2.78(5) 2_665
O23 W10 1.97(3) 2_656
O24 W6 1.98(3) 2_656
O25 Na2 2.31(4) .
O26 P7 1.59(4) 2_656
O26 P2 1.59(4) 2_656
O26 W4 2.28(4) 2_656
O28 W7 2.25(3) 2_656
O37 W8 1.84(4) 2_656
O39 W9 2.28(3) 2_656
O41 Na6 2.69(6) 2_556
O42 Na8 2.40(7) 1_654
O44 Na8 2.41(7) .
O31 C1 1.19(6) .
O31 Na4 2.64(6) .
O31 Na1 2.74(4) 1_565
O38 C1 1.35(6) .
O14 C7 1.30(6) .
O14 Na5 2.91(6) 1_564
O20 C7 1.21(5) .
O20 Na2 2.41(4) .
O2W Na1 2.96(4) 2_556
O3W Na5 3.01(6) 1_564
O5W Na7 2.73(7) 1_564
N1 C2 1.34(2) .
N1 C6 1.35(2) .
C2 C3 1.34(2) .
C2 C7 1.55(5) .
C3 C4 1.34(2) .
C4 C5 1.34(2) .
C5 C6 1.34(2) .
C6 C1 1.47(5) .
Na1 O13W 2.62(10) .
Na1 O31 2.74(4) 1_545
Na1 O10 2.89(3) 1_545
Na1 O2W 2.96(4) 2_556
Na1 Na4 4.00(5) 1_545
Na1 Sm1 4.04(2) 2_556
Na2 O15W 2.41(10) .
Na2 O8W 2.42(7) .
Na2 O6W 2.50(6) .
Na2 O3 2.52(4) 1_564
Na2 Na8 3.45(7) 2_556
Na3 Na3 1.34(10) 2_646
Na3 O11 2.80(6) 2_656
Na3 O49 2.81(8) 2_646
Na3 O11 2.84(6) 1_545
Na3 O45 2.86(8) 2_646
Na3 O7W 2.87(8) .
Na3 O10 2.97(5) 1_545
Na3 W20 3.67(5) 2_646
Na3 W8 3.71(5) 1_545
Na4 O48 2.68(7) 1_565
Na4 O13 2.78(5) 2_665
Na4 O14W 2.92(10) 1_565
Na4 Na7 3.29(8) 1_564
Na4 Na6 3.66(7) 1_565
Na4 Na1 4.00(5) 1_565
Na5 O16W 2.49(10) .
Na5 O11W 2.74(12) 2_547
Na5 O14 2.91(6) 1_546
Na5 O12W 2.99(10) .
Na5 O3W 3.01(6) 1_546
Na5 Na8 3.80(8) .
Na5 Sm1 4.15(5) 1_546
Na6 O9W 2.55(8) 2_556
Na6 O14W 2.67(9) .
Na6 O41 2.69(6) 2_556
Na6 Na4 3.66(7) 1_545
Na7 O10W 2.70(9) 2_656
Na7 O5W 2.73(7) 1_546
Na7 Na4 3.29(8) 1_546
Na8 O16W 2.17(10) .
Na8 O12W 2.27(11) .
Na8 O42 2.40(7) 1_456
Na8 O8W 2.42(9) 2_556
Na8 O15W 2.49(12) 2_556
Na8 Na2 3.45(7) 2_556
O8W Na8 2.42(9) 2_556
O9W Na6 2.55(8) 2_556
O10W Na7 2.70(9) 2_656
O11W Na5 2.74(12) 2_547
O14W Na4 2.92(10) 1_545
O15W Na8 2.49(12) 2_556
